data_1555930
loop_
_publ_author_name
'Siva Kumari, A. Leela'
'Siva Reddy, Alla'
'Swamy, K. C. Kumara'

_publ_section_title
;
 Transition Metal-Free Cascade Cyclization of Epoxy-Ynamides: To Go for
 1,3-Oxazines or 1,4-Oxazines?
;
_journal_issue 21
_journal_name_full 'Organic letters'
_journal_page_first 5752
_journal_page_last 5755
_journal_paper_doi 10.1021/acs.orglett.6b03047
_journal_volume 18
_journal_year 2016
_chemical_formula_sum 'C26 H24 N4 O3 S'
_chemical_formula_weight 472.55
_space_group_IT_number 14
_space_group_name_Hall '-P 2ybc'
_space_group_name_H-M_alt 'P 1 21/c 1'
_symmetry_cell_setting monoclinic
_symmetry_space_group_name_H-M 'P 1 21/c 1'
_atom_sites_solution_hydrogens geom
_atom_sites_solution_primary direct
_atom_sites_solution_secondary difmap
_audit_creation_method SHELXL-97
_cell_angle_alpha 90.00
_cell_angle_beta 98.394(2)
_cell_angle_gamma 90.00
_cell_formula_units_Z 4
_cell_length_a 8.3734(10)
_cell_length_b 25.188(3)
_cell_length_c 11.2668(13)
_cell_measurement_reflns_used 4510
_cell_measurement_temperature 273(2)
_cell_measurement_theta_max 22.42
_cell_measurement_theta_min 2.44
_cell_volume 2350.8(5)
_computing_cell_refinement 'Bruker SAINT'
_computing_data_collection 'Bruker APEX2'
_computing_data_reduction 'Bruker SAINT'
_computing_molecular_graphics 'Bruker SHELXTL'
_computing_publication_material 'Bruker SHELXTL'
_computing_structure_refinement 'SHELXL-97 (Sheldrick, 2008)'
_computing_structure_solution 'SHELXS-97 (Sheldrick, 2008)'
_diffrn_ambient_temperature 273(2)
_diffrn_measured_fraction_theta_full 0.997
_diffrn_measured_fraction_theta_max 0.997
_diffrn_measurement_device_type 'Bruker APEX-II CCD'
_diffrn_measurement_method '\f and \w scans'
_diffrn_radiation_monochromator graphite
_diffrn_radiation_source 'fine-focus sealed tube'
_diffrn_radiation_type MoK\a
_diffrn_radiation_wavelength 0.71073
_diffrn_reflns_av_R_equivalents 0.1248
_diffrn_reflns_av_sigmaI/netI 0.0599
_diffrn_reflns_limit_h_max 9
_diffrn_reflns_limit_h_min -9
_diffrn_reflns_limit_k_max 29
_diffrn_reflns_limit_k_min -29
_diffrn_reflns_limit_l_max 13
_diffrn_reflns_limit_l_min -13
_diffrn_reflns_number 22375
_diffrn_reflns_theta_full 25.06
_diffrn_reflns_theta_max 25.06
_diffrn_reflns_theta_min 2.00
_exptl_absorpt_coefficient_mu 0.174
_exptl_absorpt_correction_type none
_exptl_crystal_colour colourless
_exptl_crystal_density_diffrn 1.335
_exptl_crystal_density_method 'not measured'
_exptl_crystal_description blocks
_exptl_crystal_F_000 992
_exptl_crystal_size_max 0.26
_exptl_crystal_size_mid 0.18
_exptl_crystal_size_min 0.14
_refine_diff_density_max 0.460
_refine_diff_density_min -0.245
_refine_diff_density_rms 0.051
_refine_ls_extinction_method none
_refine_ls_goodness_of_fit_ref 1.047
_refine_ls_hydrogen_treatment mixed
_refine_ls_matrix_type full
_refine_ls_number_parameters 307
_refine_ls_number_reflns 4149
_refine_ls_number_restraints 0
_refine_ls_restrained_S_all 1.047
_refine_ls_R_factor_all 0.0761
_refine_ls_R_factor_gt 0.0577
_refine_ls_shift/su_max 0.001
_refine_ls_shift/su_mean 0.000
_refine_ls_structure_factor_coef Fsqd
_refine_ls_weighting_details 'calc w=1/[\s^2^(Fo^2^)+(0.0566P)^2^+0.5526P] where P=(Fo^2^+2Fc^2^)/3'
_refine_ls_weighting_scheme calc
_refine_ls_wR_factor_gt 0.1346
_refine_ls_wR_factor_ref 0.1478
_reflns_number_gt 3120
_reflns_number_total 4149
_reflns_threshold_expression >2sigma(I)
_cod_data_source_file ol6b03047_si_002.cif
_cod_data_source_block compound_10
_cod_depositor_comments
;
The following automatic conversions were performed:

data item '_symmetry_cell_setting' value 'Monoclinic' was changed to
'monoclinic' in accordance with the
/home/saulius/struct/COD-crude-data/automatic-downloads/DataCite-retrospective/ACS/depositions/lib/dictionaries/cif_core.dic
dictionary named 'cif_core.dic' version 2.4.2 last updated on
2011-04-26.

Automatic conversion script
Id: cif_fix_values 6909 2019-04-08 15:41:33Z antanas 
;
_cod_original_sg_symbol_H-M 'P2(1)/c  '
_cod_database_code 1555930

loop_
_symmetry_equiv_pos_as_xyz
'x, y, z'
'-x, y+1/2, -z+1/2'
'-x, -y, -z'
'x, -y-1/2, z-1/2'

loop_
_atom_site_label
_atom_site_type_symbol
_atom_site_fract_x
_atom_site_fract_y
_atom_site_fract_z
_atom_site_U_iso_or_equiv
_atom_site_adp_type
_atom_site_occupancy
_atom_site_symmetry_multiplicity
_atom_site_calc_flag
_atom_site_refinement_flags
S1 S 1.06248(8) 0.71687(3) 0.47865(6) 0.0628(2) Uani 1 1 d .
O3 O 0.8962(2) 0.58012(6) 0.24194(15) 0.0620(5) Uani 1 1 d .
O2 O 0.9567(2) 0.76007(8) 0.4416(2) 0.0867(7) Uani 1 1 d .
N2 N 0.6924(3) 0.52746(8) 0.39641(19) 0.0588(5) Uani 1 1 d .
C8 C 0.3415(3) 0.44951(9) 0.2853(2) 0.0498(6) Uani 1 1 d .
C7 C 0.4962(3) 0.47426(9) 0.3337(2) 0.0524(6) Uani 1 1 d .
N3 N 0.7399(3) 0.47890(10) 0.4320(2) 0.0795(7) Uani 1 1 d .
C9 C 0.2088(3) 0.48012(10) 0.2393(2) 0.0625(7) Uani 1 1 d .
H9 H 0.2194 0.5168 0.2347 0.075 Uiso 1 1 calc R
N1 N 0.9927(2) 0.66637(8) 0.39634(19) 0.0614(6) Uani 1 1 d .
N4 N 0.6205(3) 0.44590(9) 0.3942(2) 0.0769(7) Uani 1 1 d .
C2 C 0.8714(3) 0.63223(10) 0.2065(2) 0.0569(6) Uani 1 1 d .
C13 C 0.3202(3) 0.39498(10) 0.2895(2) 0.0609(7) Uani 1 1 d .
H13 H 0.4072 0.3735 0.3191 0.073 Uiso 1 1 calc R
C21 C 1.2539(3) 0.73220(9) 0.4417(2) 0.0506(6) Uani 1 1 d .
C15 C 0.6008(3) 0.62399(10) 0.0788(2) 0.0553(6) Uani 1 1 d .
C3 C 0.9449(3) 0.57244(10) 0.3680(2) 0.0579(6) Uani 1 1 d .
H3 H 0.9960 0.5375 0.3798 0.070 Uiso 1 1 calc R
O1 O 1.0836(3) 0.69876(9) 0.59883(18) 0.0921(7) Uani 1 1 d .
C1 C 0.9182(3) 0.67346(10) 0.2761(2) 0.0589(7) Uani 1 1 d .
H1 H 0.9019 0.7076 0.2455 0.071 Uiso 1 1 calc R
C5 C 0.8001(3) 0.57280(10) 0.4306(2) 0.0642(7) Uani 1 1 d .
H5A H 0.8347 0.5720 0.5166 0.077 Uiso 1 1 calc R
H5B H 0.7408 0.6055 0.4117 0.077 Uiso 1 1 calc R
C20 C 0.5054(3) 0.65522(11) 0.1401(2) 0.0664(7) Uani 1 1 d .
H20 H 0.5519 0.6836 0.1855 0.080 Uiso 1 1 calc R
C10 C 0.0622(3) 0.45684(12) 0.2004(3) 0.0751(8) Uani 1 1 d .
H10 H -0.0251 0.4779 0.1692 0.090 Uiso 1 1 calc R
C22 C 1.2694(3) 0.77303(11) 0.3643(2) 0.0657(7) Uani 1 1 d .
H22 H 1.1790 0.7920 0.3298 0.079 Uiso 1 1 calc R
C16 C 0.5279(4) 0.58225(11) 0.0128(3) 0.0718(8) Uani 1 1 d .
H16 H 0.5892 0.5604 -0.0297 0.086 Uiso 1 1 calc R
C6 C 0.5441(3) 0.52631(10) 0.3356(2) 0.0579(6) Uani 1 1 d .
H6 H 0.4848 0.5551 0.3012 0.069 Uiso 1 1 calc R
C14 C 0.7783(3) 0.63618(12) 0.0827(2) 0.0686(7) Uani 1 1 d .
H14A H 0.8240 0.6116 0.0304 0.082 Uiso 1 1 calc R
H14B H 0.7899 0.6718 0.0523 0.082 Uiso 1 1 calc R
C12 C 0.1727(4) 0.37218(11) 0.2506(3) 0.0710(8) Uani 1 1 d .
H12 H 0.1610 0.3355 0.2541 0.085 Uiso 1 1 calc R
C19 C 0.3438(4) 0.64560(14) 0.1360(3) 0.0802(9) Uani 1 1 d .
H19 H 0.2824 0.6674 0.1783 0.096 Uiso 1 1 calc R
C11 C 0.0430(4) 0.40300(12) 0.2071(3) 0.0737(8) Uani 1 1 d .
H11 H -0.0572 0.3876 0.1822 0.088 Uiso 1 1 calc R
C4 C 1.0666(3) 0.61378(10) 0.4191(3) 0.0671(7) Uani 1 1 d .
H4A H 1.0967 0.6083 0.5046 0.081 Uiso 1 1 calc R
H4B H 1.1632 0.6111 0.3812 0.081 Uiso 1 1 calc R
C26 C 1.3881(3) 0.70346(11) 0.4912(3) 0.0689(7) Uani 1 1 d .
H26 H 1.3778 0.6754 0.5432 0.083 Uiso 1 1 calc R
C24 C 1.5529(4) 0.75796(15) 0.3870(3) 0.0848(10) Uani 1 1 d .
H24 H 1.6543 0.7670 0.3689 0.102 Uiso 1 1 calc R
C17 C 0.3647(4) 0.57238(13) 0.0088(3) 0.0895(10) Uani 1 1 d .
H17 H 0.3173 0.5439 -0.0358 0.107 Uiso 1 1 calc R
C23 C 1.4195(4) 0.78586(14) 0.3378(3) 0.0857(10) Uani 1 1 d .
H23 H 1.4307 0.8139 0.2859 0.103 Uiso 1 1 calc R
C18 C 0.2720(4) 0.60438(15) 0.0705(3) 0.0864(10) Uani 1 1 d .
H18 H 0.1621 0.5980 0.0675 0.104 Uiso 1 1 calc R
C25 C 1.5366(3) 0.71687(13) 0.4624(3) 0.0803(9) Uani 1 1 d .
H25 H 1.6272 0.6976 0.4950 0.096 Uiso 1 1 calc R

loop_
_atom_site_aniso_label
_atom_site_aniso_U_11
_atom_site_aniso_U_22
_atom_site_aniso_U_33
_atom_site_aniso_U_23
_atom_site_aniso_U_13
_atom_site_aniso_U_12
S1 0.0505(4) 0.0685(5) 0.0695(5) -0.0101(3) 0.0094(3) -0.0090(3)
O3 0.0752(12) 0.0562(11) 0.0541(10) 0.0008(8) 0.0076(9) -0.0033(9)
O2 0.0518(11) 0.0749(13) 0.1322(19) -0.0231(13) 0.0088(11) 0.0105(10)
N2 0.0621(13) 0.0554(13) 0.0594(13) 0.0068(10) 0.0109(10) -0.0055(10)
C8 0.0556(14) 0.0484(14) 0.0468(13) -0.0002(10) 0.0125(11) -0.0021(11)
C7 0.0551(14) 0.0504(14) 0.0527(14) 0.0070(11) 0.0112(11) 0.0020(11)
N3 0.0645(15) 0.0652(16) 0.103(2) 0.0120(14) -0.0074(13) -0.0040(12)
C9 0.0667(17) 0.0474(14) 0.0715(18) -0.0014(12) 0.0042(13) -0.0011(12)
N1 0.0562(12) 0.0534(13) 0.0688(14) 0.0023(10) -0.0101(10) -0.0112(10)
N4 0.0658(14) 0.0579(14) 0.1016(19) 0.0157(13) -0.0056(13) -0.0035(12)
C2 0.0551(14) 0.0635(16) 0.0532(15) 0.0088(12) 0.0114(11) -0.0053(12)
C13 0.0714(17) 0.0475(15) 0.0644(16) 0.0011(12) 0.0112(13) 0.0028(13)
C21 0.0505(14) 0.0466(13) 0.0526(14) -0.0072(11) 0.0012(11) -0.0042(11)
C15 0.0649(16) 0.0580(15) 0.0419(13) 0.0074(11) 0.0036(11) -0.0014(12)
C3 0.0613(15) 0.0521(14) 0.0583(15) 0.0052(12) 0.0017(12) -0.0008(12)
O1 0.0979(16) 0.1206(18) 0.0604(13) -0.0062(12) 0.0203(11) -0.0393(13)
C1 0.0527(14) 0.0549(15) 0.0664(17) 0.0126(13) -0.0007(12) -0.0083(12)
C5 0.0693(17) 0.0636(17) 0.0597(16) -0.0102(13) 0.0093(13) -0.0132(13)
C20 0.0753(19) 0.0651(17) 0.0579(16) -0.0021(13) 0.0062(14) -0.0024(14)
C10 0.0650(18) 0.074(2) 0.081(2) -0.0055(15) -0.0084(15) 0.0051(15)
C22 0.0630(17) 0.0653(17) 0.0660(17) 0.0037(14) 0.0005(13) -0.0041(13)
C16 0.084(2) 0.0678(18) 0.0629(17) -0.0061(14) 0.0066(15) 0.0034(15)
C6 0.0582(15) 0.0554(16) 0.0595(16) 0.0071(12) 0.0067(12) -0.0019(12)
C14 0.0715(18) 0.085(2) 0.0496(15) 0.0117(14) 0.0097(13) -0.0055(15)
C12 0.090(2) 0.0529(16) 0.0710(18) -0.0088(13) 0.0152(16) -0.0143(15)
C19 0.078(2) 0.091(2) 0.072(2) 0.0113(17) 0.0133(16) 0.0149(18)
C11 0.0706(19) 0.073(2) 0.075(2) -0.0137(15) 0.0025(15) -0.0203(16)
C4 0.0638(16) 0.0575(16) 0.0743(19) 0.0103(13) -0.0094(13) -0.0066(13)
C26 0.0578(16) 0.0654(17) 0.0794(19) 0.0046(14) -0.0032(14) 0.0024(13)
C24 0.0617(19) 0.112(3) 0.084(2) -0.026(2) 0.0217(17) -0.0264(19)
C17 0.087(2) 0.084(2) 0.090(2) -0.0031(18) -0.0141(18) -0.0211(19)
C23 0.086(2) 0.097(2) 0.076(2) 0.0082(17) 0.0163(18) -0.0311(19)
C18 0.0616(19) 0.108(3) 0.087(2) 0.023(2) 0.0020(17) 0.0006(19)
C25 0.0467(16) 0.092(2) 0.099(2) -0.0203(19) 0.0002(15) 0.0058(15)

loop_
_atom_type_symbol
_atom_type_description
_atom_type_scat_dispersion_real
_atom_type_scat_dispersion_imag
_atom_type_scat_source
C C 0.0033 0.0016 'International Tables Vol C Tables 4.2.6.8 and 6.1.1.4'
H H 0.0000 0.0000 'International Tables Vol C Tables 4.2.6.8 and 6.1.1.4'
N N 0.0061 0.0033 'International Tables Vol C Tables 4.2.6.8 and 6.1.1.4'
O O 0.0106 0.0060 'International Tables Vol C Tables 4.2.6.8 and 6.1.1.4'
S S 0.1246 0.1234 'International Tables Vol C Tables 4.2.6.8 and 6.1.1.4'

loop_
_geom_angle_atom_site_label_1
_geom_angle_atom_site_label_2
_geom_angle_atom_site_label_3
_geom_angle
O1 S1 O2 120.76(15)
O1 S1 N1 106.09(12)
O2 S1 N1 105.83(12)
O1 S1 C21 107.86(13)
O2 S1 C21 108.18(12)
N1 S1 C21 107.44(11)
C2 O3 C3 115.12(19)
C6 N2 N3 110.6(2)
C6 N2 C5 130.0(2)
N3 N2 C5 119.3(2)
C13 C8 C9 117.6(2)
C13 C8 C7 121.2(2)
C9 C8 C7 121.1(2)
N4 C7 C6 107.1(2)
N4 C7 C8 122.1(2)
C6 C7 C8 130.7(2)
N4 N3 N2 107.6(2)
C10 C9 C8 120.7(2)
C10 C9 H9 119.6
C8 C9 H9 119.6
C1 N1 C4 113.3(2)
C1 N1 S1 121.08(17)
C4 N1 S1 119.83(17)
N3 N4 C7 108.6(2)
C1 C2 O3 123.7(2)
C1 C2 C14 124.6(2)
O3 C2 C14 111.6(2)
C12 C13 C8 121.1(3)
C12 C13 H13 119.4
C8 C13 H13 119.4
C22 C21 C26 120.2(2)
C22 C21 S1 119.4(2)
C26 C21 S1 120.3(2)
C20 C15 C16 117.6(3)
C20 C15 C14 120.6(2)
C16 C15 C14 121.8(2)
O3 C3 C5 109.6(2)
O3 C3 C4 111.3(2)
C5 C3 C4 111.5(2)
O3 C3 H3 108.1
C5 C3 H3 108.1
C4 C3 H3 108.1
C2 C1 N1 121.2(2)
C2 C1 H1 119.4
N1 C1 H1 119.4
N2 C5 C3 112.4(2)
N2 C5 H5A 109.1
C3 C5 H5A 109.1
N2 C5 H5B 109.1
C3 C5 H5B 109.1
H5A C5 H5B 107.8
C19 C20 C15 121.7(3)
C19 C20 H20 119.2
C15 C20 H20 119.2
C11 C10 C9 120.8(3)
C11 C10 H10 119.6
C9 C10 H10 119.6
C21 C22 C23 119.4(3)
C21 C22 H22 120.3
C23 C22 H22 120.3
C15 C16 C17 120.8(3)
C15 C16 H16 119.6
C17 C16 H16 119.6
N2 C6 C7 106.2(2)
N2 C6 H6 126.9
C7 C6 H6 126.9
C2 C14 C15 112.9(2)
C2 C14 H14A 109.0
C15 C14 H14A 109.0
C2 C14 H14B 109.0
C15 C14 H14B 109.0
H14A C14 H14B 107.8
C11 C12 C13 120.5(3)
C11 C12 H12 119.8
C13 C12 H12 119.8
C18 C19 C20 120.6(3)
C18 C19 H19 119.7
C20 C19 H19 119.7
C12 C11 C10 119.3(3)
C12 C11 H11 120.4
C10 C11 H11 120.4
N1 C4 C3 108.1(2)
N1 C4 H4A 110.1
C3 C4 H4A 110.1
N1 C4 H4B 110.1
C3 C4 H4B 110.1
H4A C4 H4B 108.4
C25 C26 C21 119.1(3)
C25 C26 H26 120.4
C21 C26 H26 120.4
C25 C24 C23 119.6(3)
C25 C24 H24 120.2
C23 C24 H24 120.2
C18 C17 C16 120.4(3)
C18 C17 H17 119.8
C16 C17 H17 119.8
C24 C23 C22 120.8(3)
C24 C23 H23 119.6
C22 C23 H23 119.6
C19 C18 C17 118.9(3)
C19 C18 H18 120.5
C17 C18 H18 120.5
C24 C25 C26 120.8(3)
C24 C25 H25 119.6
C26 C25 H25 119.6

loop_
_geom_bond_atom_site_label_1
_geom_bond_atom_site_label_2
_geom_bond_distance
S1 O1 1.415(2)
S1 O2 1.427(2)
S1 N1 1.631(2)
S1 C21 1.757(2)
O3 C2 1.379(3)
O3 C3 1.432(3)
N2 C6 1.328(3)
N2 N3 1.330(3)
N2 C5 1.471(3)
C8 C13 1.387(3)
C8 C9 1.389(3)
C8 C7 1.469(3)
C7 N4 1.360(3)
C7 C6 1.370(3)
N3 N4 1.322(3)
C9 C10 1.373(4)
C9 H9 0.9300
N1 C1 1.417(3)
N1 C4 1.469(3)
C2 C1 1.326(3)
C2 C14 1.498(3)
C13 C12 1.374(4)
C13 H13 0.9300
C21 C22 1.367(3)
C21 C26 1.384(3)
C15 C20 1.377(4)
C15 C16 1.378(4)
C15 C14 1.512(4)
C3 C5 1.489(3)
C3 C4 1.511(3)
C3 H3 0.9800
C1 H1 0.9300
C5 H5A 0.9700
C5 H5B 0.9700
C20 C19 1.369(4)
C20 H20 0.9300
C10 C11 1.369(4)
C10 H10 0.9300
C22 C23 1.372(4)
C22 H22 0.9300
C16 C17 1.384(4)
C16 H16 0.9300
C6 H6 0.9300
C14 H14A 0.9700
C14 H14B 0.9700
C12 C11 1.366(4)
C12 H12 0.9300
C19 C18 1.362(4)
C19 H19 0.9300
C11 H11 0.9300
C4 H4A 0.9700
C4 H4B 0.9700
C26 C25 1.372(4)
C26 H26 0.9300
C24 C25 1.359(5)
C24 C23 1.366(5)
C24 H24 0.9300
C17 C18 1.375(5)
C17 H17 0.9300
C23 H23 0.9300
C18 H18 0.9300
C25 H25 0.9300
